data_7235916
loop_
_publ_author_name
'Li, Ya-Nan'
'Huo, Li-Hua'
'Deng, Zhao-Peng'
'Xie, Xin-Yu'
'Zhu, Zhi-Biao'
'Gao, Shan'

_publ_section_title
;
 Nature of reactant and influence of water on the supramolecular patterns
 and luminescent properties of organic salts comprising
 (1,1&#x2032;-biphenyl)-4,4&#x2032;-disulfonate and triphenylmethanaminium
;
_journal_issue 52
_journal_name_full 'RSC Advances'
_journal_page_first 41692
_journal_paper_doi 10.1039/C5RA04497A
_journal_volume 5
_journal_year 2015
_chemical_formula_moiety 'C12 H8 O6 S2, 2(C19 H18 N), 2(C4 H10 O), H2 O'
_chemical_formula_sum 'C58 H66 N2 O9 S2'
_chemical_formula_weight 999.25
_space_group_IT_number 18
_space_group_name_Hall 'P 2 2ab'
_space_group_name_H-M_alt 'P 21 21 2'
_symmetry_cell_setting orthorhombic
_symmetry_space_group_name_Hall 'P 2 2ab'
_symmetry_space_group_name_H-M 'P 21 21 2'
_atom_sites_solution_hydrogens geom
_atom_sites_solution_primary direct
_atom_sites_solution_secondary difmap
_audit_creation_method SHELXL-97
_audit_update_record
;
2015-01-22 deposited with the CCDC.
2015-04-22 downloaded from the CCDC.
;
_cell_angle_alpha 90.00
_cell_angle_beta 90.00
_cell_angle_gamma 90.00
_cell_formula_units_Z 2
_cell_length_a 18.878(3)
_cell_length_b 15.3625(17)
_cell_length_c 9.4488(10)
_cell_measurement_reflns_used 1043
_cell_measurement_temperature 295(2)
_cell_measurement_theta_max 27.50
_cell_measurement_theta_min 3.32
_cell_volume 2740.3(6)
_computing_cell_refinement
;
CrysAlis Pro (Agilent, 2013)
;
_computing_data_collection
;
CrysAlis Pro (Agilent, 2013)
;
_computing_data_reduction
;
CrysAlis Pro (Agilent, 2013)
;
_computing_molecular_graphics '(K. Brandenburg, Diamond 3.1, 2009)'
_computing_publication_material '(K. Brandenburg, Diamond 3.1, 2009)'
_computing_structure_refinement 'SHELXL-97 (Sheldrick, 1997)'
_computing_structure_solution 'SHELXS-97 (Sheldrick, 1990)'
_diffrn_ambient_temperature 295(2)
_diffrn_detector_area_resol_mean 16.1954
_diffrn_measured_fraction_theta_full 0.993
_diffrn_measured_fraction_theta_max 0.993
_diffrn_measurement_device_type 'Xcalibur, Eos'
_diffrn_measurement_method '\w scans'
_diffrn_radiation_monochromator graphite
_diffrn_radiation_source 'Enhance (Mo) X-ray Source'
_diffrn_radiation_type MoK\a
_diffrn_radiation_wavelength 0.71073
_diffrn_reflns_av_R_equivalents 0.0234
_diffrn_reflns_av_sigmaI/netI 0.0601
_diffrn_reflns_limit_h_max 24
_diffrn_reflns_limit_h_min -16
_diffrn_reflns_limit_k_max 13
_diffrn_reflns_limit_k_min -20
_diffrn_reflns_limit_l_max 10
_diffrn_reflns_limit_l_min -12
_diffrn_reflns_number 6756
_diffrn_reflns_theta_full 27.56
_diffrn_reflns_theta_max 27.56
_diffrn_reflns_theta_min 3.33
_exptl_absorpt_coefficient_mu 0.154
_exptl_absorpt_correction_T_max 0.9758
_exptl_absorpt_correction_T_min 0.9670
_exptl_absorpt_correction_type multi-scan
_exptl_absorpt_process_details
; 
CrysAlis Pro (Agilent, 2013)
Empirical absorption correction using spherical harmonics,
 implemented in SCALE3 ABSPACK scaling algorithm. 
;
_exptl_crystal_colour colorless
_exptl_crystal_density_diffrn 1.211
_exptl_crystal_density_method 'not measured'
_exptl_crystal_description prism
_exptl_crystal_F_000 1064
_exptl_crystal_size_max 0.22
_exptl_crystal_size_mid 0.18
_exptl_crystal_size_min 0.16
_refine_diff_density_max 0.251
_refine_diff_density_min -0.241
_refine_diff_density_rms 0.037
_refine_ls_abs_structure_details 'Flack H D (1983), Acta Cryst. A39, 876-881'
_refine_ls_abs_structure_Flack -0.08(13)
_refine_ls_extinction_method none
_refine_ls_goodness_of_fit_ref 1.064
_refine_ls_hydrogen_treatment mixed
_refine_ls_matrix_type full
_refine_ls_number_parameters 378
_refine_ls_number_reflns 5342
_refine_ls_number_restraints 16
_refine_ls_restrained_S_all 1.071
_refine_ls_R_factor_all 0.1137
_refine_ls_R_factor_gt 0.0686
_refine_ls_shift/su_max 0.001
_refine_ls_shift/su_mean 0.000
_refine_ls_structure_factor_coef Fsqd
_refine_ls_weighting_details 'calc w=1/[\s^2^(Fo^2^)+(0.0560P)^2^+0.5941P] where P=(Fo^2^+2Fc^2^)/3'
_refine_ls_weighting_scheme calc
_refine_ls_wR_factor_gt 0.1349
_refine_ls_wR_factor_ref 0.1562
_reflns_number_gt 3425
_reflns_number_total 5342
_reflns_threshold_expression >2sigma(I)
_cod_data_source_file c5ra04497a2.cif
_cod_data_source_block 12
_cod_database_code 7235916

loop_
_symmetry_equiv_pos_as_xyz
'x, y, z'
'-x, -y, z'
'x+1/2, -y+1/2, -z'
'-x+1/2, y+1/2, -z'

loop_
_atom_site_label
_atom_site_type_symbol
_atom_site_fract_x
_atom_site_fract_y
_atom_site_fract_z
_atom_site_U_iso_or_equiv
_atom_site_adp_type
_atom_site_occupancy
_atom_site_symmetry_multiplicity
_atom_site_calc_flag
_atom_site_refinement_flags
_atom_site_disorder_assembly
_atom_site_disorder_group
S1 S 0.02395(7) 0.15703(6) 1.06083(11) 0.0602(3) Uani 1 1 d . A .
O1 O -0.01500(16) 0.11827(15) 0.9445(3) 0.0666(8) Uani 1 1 d . . .
O1W O 0.0000 0.0000 1.3865(4) 0.0697(12) Uani 1 2 d SD . .
H1W H 0.005(3) 0.044(2) 1.333(4) 0.104 Uiso 1 1 d D . .
O2 O -0.0061(2) 0.13771(19) 1.1979(3) 0.0904(11) Uani 1 1 d . . .
O3 O 0.09910(17) 0.13872(18) 1.0521(4) 0.0866(10) Uani 1 1 d . . .
O4 O 0.0957(2) 0.0534(2) 1.5945(3) 0.0916(11) Uani 1 1 d D . .
H4O H 0.067(3) 0.021(3) 1.550(6) 0.137 Uiso 1 1 d D . .
N1 N 0.12574(19) -0.0028(2) 0.8733(3) 0.0523(8) Uani 1 1 d D . .
H1N2 H 0.1156(19) 0.016(2) 0.7893(16) 0.078 Uiso 1 1 d D . .
H1N1 H 0.0901(14) -0.0350(19) 0.900(3) 0.078 Uiso 1 1 d D . .
H1N3 H 0.1242(19) 0.0424(14) 0.929(3) 0.078 Uiso 1 1 d D . .
C1 C 0.0161(2) 0.2715(2) 1.0421(4) 0.0453(9) Uani 1 1 d D . .
C4 C 0.0033(2) 0.4517(2) 1.0287(4) 0.0490(9) Uani 1 1 d . . .
C2 C 0.0385(10) 0.3251(11) 1.1521(12) 0.062(5) Uani 0.50 1 d P A 1
H2A H 0.0581 0.2994 1.2322 0.074 Uiso 0.50 1 calc PR A 1
C3 C 0.0329(12) 0.4120(10) 1.1479(14) 0.067(5) Uani 0.50 1 d P A 1
H3A H 0.0486 0.4456 1.2235 0.081 Uiso 0.50 1 calc PR A 1
C5 C -0.0183(13) 0.4010(12) 0.9274(17) 0.096(9) Uani 0.50 1 d P A 1
H5A H -0.0393 0.4261 0.8482 0.115 Uiso 0.50 1 calc PR A 1
C6 C -0.0113(8) 0.3102(12) 0.9324(14) 0.063(5) Uani 0.50 1 d P A 1
H6A H -0.0266 0.2770 0.8560 0.076 Uiso 0.50 1 calc PR A 1
C2' C 0.0625(14) 0.3186(15) 1.103(3) 0.154(13) Uani 0.50 1 d P A 2
H2'A H 0.1000 0.2941 1.1531 0.185 Uiso 0.50 1 calc PR A 2
C3' C 0.0541(15) 0.4133(15) 1.091(3) 0.176(14) Uani 0.50 1 d P A 2
H3'A H 0.0887 0.4480 1.1332 0.211 Uiso 0.50 1 calc PR A 2
C5' C -0.0407(13) 0.3990(16) 0.961(2) 0.113(9) Uani 0.50 1 d P A 2
H5'A H -0.0752 0.4246 0.9042 0.135 Uiso 0.50 1 calc PR A 2
C6' C -0.0396(8) 0.3080(12) 0.9671(19) 0.091(7) Uani 0.50 1 d PD A 2
H6'A H -0.0741 0.2741 0.9237 0.109 Uiso 0.50 1 calc PR A 2
C7 C 0.1280(4) 0.1268(4) 1.5368(7) 0.126(2) Uani 0.50 1 d PD B 3
H7A H 0.1416 0.1165 1.4392 0.151 Uiso 0.50 1 calc PR B 3
H7B H 0.1698 0.1428 1.5905 0.151 Uiso 0.50 1 calc PR B 3
C8 C 0.0725(7) 0.1966(7) 1.546(2) 0.154(5) Uani 0.50 1 d PD B 3
H8A H 0.0376 0.1862 1.4728 0.185 Uiso 0.50 1 calc PR B 3
H8B H 0.0486 0.1912 1.6366 0.185 Uiso 0.50 1 calc PR B 3
C9 C 0.0989(7) 0.2877(8) 1.532(2) 0.165(5) Uani 0.50 1 d PD B 3
H9A H 0.1339 0.3003 1.6040 0.198 Uiso 0.50 1 calc PR B 3
H9B H 0.1204 0.2963 1.4395 0.198 Uiso 0.50 1 calc PR B 3
C10 C 0.0359(5) 0.3456(6) 1.5485(12) 0.200(4) Uani 0.50 1 d PD B 3
H10A H 0.0504 0.4052 1.5405 0.300 Uiso 0.50 1 calc PR B 3
H10B H 0.0150 0.3360 1.6398 0.300 Uiso 0.50 1 calc PR B 3
H10C H 0.0019 0.3325 1.4761 0.300 Uiso 0.50 1 calc PR B 3
C7' C 0.1280(4) 0.1268(4) 1.5368(7) 0.126(2) Uani 0.50 1 d P B 4
H7'A H 0.1167 0.1255 1.4367 0.151 Uiso 0.50 1 calc PR B 4
H7'B H 0.1785 0.1162 1.5435 0.151 Uiso 0.50 1 calc PR B 4
C8' C 0.1179(8) 0.2164(7) 1.581(2) 0.154(5) Uani 0.50 1 d PD B 4
H8'A H 0.1304 0.2217 1.6800 0.185 Uiso 0.50 1 calc PR B 4
H8'B H 0.1497 0.2534 1.5272 0.185 Uiso 0.50 1 calc PR B 4
C9' C 0.0464(7) 0.2467(8) 1.561(3) 0.165(5) Uani 0.50 1 d PD B 4
H9'A H 0.0182 0.2263 1.6406 0.198 Uiso 0.50 1 calc PR B 4
H9'B H 0.0275 0.2197 1.4767 0.198 Uiso 0.50 1 calc PR B 4
C10' C 0.0359(5) 0.3456(6) 1.5485(12) 0.200(4) Uani 0.50 1 d P B 4
H10D H -0.0136 0.3582 1.5381 0.300 Uiso 0.50 1 calc PR B 4
H10E H 0.0612 0.3666 1.4673 0.300 Uiso 0.50 1 calc PR B 4
H10F H 0.0537 0.3736 1.6322 0.300 Uiso 0.50 1 calc PR B 4
C11 C 0.1996(2) -0.0389(3) 0.8850(3) 0.0504(10) Uani 1 1 d . . .
C12 C 0.2182(3) -0.0468(2) 1.0436(4) 0.0554(10) Uani 1 1 d . . .
C13 C 0.2861(3) -0.0338(4) 1.0902(5) 0.108(2) Uani 1 1 d . . .
H13A H 0.3211 -0.0167 1.0268 0.129 Uiso 1 1 calc R . .
C14 C 0.3028(4) -0.0460(5) 1.2318(7) 0.134(3) Uani 1 1 d . . .
H14A H 0.3494 -0.0398 1.2620 0.160 Uiso 1 1 calc R . .
C15 C 0.2517(5) -0.0669(4) 1.3261(6) 0.113(2) Uani 1 1 d . . .
H15A H 0.2627 -0.0723 1.4216 0.136 Uiso 1 1 calc R . .
C16 C 0.1849(4) -0.0797(4) 1.2814(5) 0.100(2) Uani 1 1 d . . .
H16A H 0.1499 -0.0953 1.3458 0.120 Uiso 1 1 calc R . .
C17 C 0.1681(3) -0.0697(3) 1.1389(4) 0.0764(15) Uani 1 1 d . . .
H17A H 0.1218 -0.0789 1.1088 0.092 Uiso 1 1 calc R . .
C18 C 0.2006(2) -0.1281(3) 0.8124(4) 0.0517(10) Uani 1 1 d . . .
C19 C 0.1565(3) -0.1459(3) 0.6999(4) 0.0747(13) Uani 1 1 d . . .
H19A H 0.1249 -0.1039 0.6679 0.090 Uiso 1 1 calc R . .
C20 C 0.1593(3) -0.2267(4) 0.6343(5) 0.0931(17) Uani 1 1 d . . .
H20A H 0.1285 -0.2384 0.5599 0.112 Uiso 1 1 calc R . .
C21 C 0.2057(3) -0.2889(4) 0.6760(5) 0.0851(15) Uani 1 1 d . . .
H21A H 0.2074 -0.3423 0.6297 0.102 Uiso 1 1 calc R . .
C22 C 0.2496(3) -0.2722(3) 0.7855(5) 0.0912(17) Uani 1 1 d . . .
H22A H 0.2819 -0.3141 0.8151 0.109 Uiso 1 1 calc R . .
C23 C 0.2463(3) -0.1929(3) 0.8534(5) 0.0820(16) Uani 1 1 d . . .
H23A H 0.2763 -0.1829 0.9299 0.098 Uiso 1 1 calc R . .
C24 C 0.2497(2) 0.0269(3) 0.8140(4) 0.0582(11) Uani 1 1 d . . .
C25 C 0.2490(3) 0.1127(3) 0.8596(5) 0.0915(17) Uani 1 1 d . . .
H25A H 0.2165 0.1302 0.9279 0.110 Uiso 1 1 calc R . .
C26 C 0.2965(4) 0.1727(4) 0.8042(7) 0.113(2) Uani 1 1 d . . .
H26A H 0.2960 0.2300 0.8358 0.136 Uiso 1 1 calc R . .
C27 C 0.3434(3) 0.1478(5) 0.7046(7) 0.102(2) Uani 1 1 d . . .
H27A H 0.3757 0.1881 0.6693 0.122 Uiso 1 1 calc R . .
C28 C 0.3443(3) 0.0649(5) 0.6550(6) 0.0965(18) Uani 1 1 d . . .
H28A H 0.3763 0.0488 0.5849 0.116 Uiso 1 1 calc R . .
C29 C 0.2971(3) 0.0039(3) 0.7098(5) 0.0722(13) Uani 1 1 d . . .
H29A H 0.2977 -0.0529 0.6756 0.087 Uiso 1 1 calc R . .

loop_
_atom_site_aniso_label
_atom_site_aniso_U_11
_atom_site_aniso_U_22
_atom_site_aniso_U_33
_atom_site_aniso_U_23
_atom_site_aniso_U_13
_atom_site_aniso_U_12
S1 0.0892(8) 0.0261(4) 0.0652(6) -0.0050(5) -0.0184(6) 0.0018(5)
O1 0.091(2) 0.0388(12) 0.0697(16) -0.0084(14) -0.0134(18) -0.0076(14)
O1W 0.111(4) 0.048(2) 0.050(2) 0.000 0.000 -0.005(3)
O2 0.159(3) 0.0456(16) 0.0666(17) 0.0105(14) -0.013(2) -0.010(2)
O3 0.087(2) 0.0447(16) 0.128(3) -0.029(2) -0.038(2) 0.0217(15)
O4 0.120(3) 0.080(2) 0.074(2) 0.0247(18) -0.029(2) -0.020(2)
N1 0.074(2) 0.0377(15) 0.0448(15) -0.0006(15) -0.0079(18) -0.0040(17)
C1 0.053(2) 0.0267(15) 0.057(2) 0.0006(17) -0.003(2) 0.0005(17)
C4 0.047(2) 0.0311(17) 0.069(2) -0.0012(18) -0.005(2) -0.0003(18)
C2 0.102(13) 0.029(5) 0.055(5) -0.008(4) -0.046(6) 0.017(7)
C3 0.113(14) 0.026(5) 0.062(5) -0.011(4) -0.036(7) 0.011(7)
C5 0.22(3) 0.026(5) 0.039(5) 0.000(4) -0.031(9) 0.027(11)
C6 0.096(12) 0.043(6) 0.050(5) -0.007(4) -0.033(8) 0.010(8)
C2' 0.109(17) 0.036(6) 0.32(3) -0.021(16) -0.11(2) 0.017(9)
C3' 0.122(19) 0.061(9) 0.34(4) -0.011(19) -0.15(3) -0.030(11)
C5' 0.085(10) 0.058(10) 0.19(2) -0.029(14) -0.084(14) 0.026(7)
C6' 0.074(11) 0.036(6) 0.162(17) -0.035(9) -0.033(10) 0.004(7)
C7 0.161(6) 0.097(5) 0.120(5) 0.036(4) -0.040(5) -0.023(4)
C8 0.213(17) 0.063(6) 0.187(11) 0.004(7) -0.086(11) -0.022(8)
C9 0.112(10) 0.167(13) 0.217(13) 0.056(13) -0.012(11) 0.002(9)
C10 0.218(10) 0.120(7) 0.263(11) 0.004(9) 0.019(9) -0.034(7)
C7' 0.161(6) 0.097(5) 0.120(5) 0.036(4) -0.040(5) -0.023(4)
C8' 0.213(17) 0.063(6) 0.187(11) 0.004(7) -0.086(11) -0.022(8)
C9' 0.112(10) 0.167(13) 0.217(13) 0.056(13) -0.012(11) 0.002(9)
C10' 0.218(10) 0.120(7) 0.263(11) 0.004(9) 0.019(9) -0.034(7)
C11 0.065(3) 0.045(2) 0.0420(19) 0.0028(17) -0.0070(19) -0.002(2)
C12 0.088(3) 0.0387(19) 0.0394(19) -0.0014(18) -0.011(2) 0.001(2)
C13 0.121(5) 0.133(5) 0.068(3) 0.030(3) -0.038(3) -0.049(4)
C14 0.170(7) 0.151(7) 0.080(4) 0.022(4) -0.062(5) -0.044(6)
C15 0.188(8) 0.107(5) 0.044(3) -0.001(3) -0.033(4) 0.008(5)
C16 0.137(6) 0.121(5) 0.041(3) 0.004(3) 0.008(3) 0.041(4)
C17 0.089(4) 0.089(4) 0.051(2) 0.009(2) 0.002(3) 0.027(3)
C18 0.069(3) 0.045(2) 0.0404(19) 0.0033(17) 0.000(2) 0.002(2)
C19 0.091(3) 0.065(3) 0.069(3) -0.021(2) -0.024(3) 0.014(3)
C20 0.110(4) 0.085(4) 0.085(3) -0.040(3) -0.026(3) 0.021(3)
C21 0.118(4) 0.065(3) 0.072(3) -0.022(3) 0.007(3) 0.008(3)
C22 0.141(5) 0.062(3) 0.070(3) -0.005(3) -0.009(3) 0.034(3)
C23 0.124(4) 0.064(3) 0.057(3) -0.001(2) -0.025(3) 0.020(3)
C24 0.071(3) 0.057(3) 0.046(2) 0.0085(19) -0.017(2) -0.014(2)
C25 0.133(5) 0.063(3) 0.078(3) 0.000(3) 0.015(3) -0.036(3)
C26 0.160(6) 0.077(4) 0.102(4) 0.011(3) 0.007(5) -0.029(5)
C27 0.102(4) 0.100(5) 0.103(4) 0.046(4) -0.009(4) -0.035(4)
C28 0.088(4) 0.110(5) 0.092(4) 0.027(4) 0.005(3) -0.007(4)
C29 0.075(3) 0.070(3) 0.072(3) 0.016(3) -0.003(3) -0.002(3)

loop_
_atom_type_symbol
_atom_type_description
_atom_type_scat_dispersion_real
_atom_type_scat_dispersion_imag
_atom_type_scat_source
C C 0.0033 0.0016 'International Tables Vol C Tables 4.2.6.8 and 6.1.1.4'
H H 0.0000 0.0000 'International Tables Vol C Tables 4.2.6.8 and 6.1.1.4'
N N 0.0061 0.0033 'International Tables Vol C Tables 4.2.6.8 and 6.1.1.4'
O O 0.0106 0.0060 'International Tables Vol C Tables 4.2.6.8 and 6.1.1.4'
S S 0.1246 0.1234 'International Tables Vol C Tables 4.2.6.8 and 6.1.1.4'

loop_
_geom_angle_atom_site_label_1
_geom_angle_atom_site_label_2
_geom_angle_atom_site_label_3
_geom_angle
_geom_angle_site_symmetry_3
O2 S1 O3 113.3(2) .
O2 S1 O1 113.32(19) .
O3 S1 O1 111.93(19) .
O2 S1 C1 105.10(18) .
O3 S1 C1 105.58(18) .
O1 S1 C1 106.80(17) .
C7 O4 H4O 124(4) .
C11 N1 H1N2 113(3) .
C11 N1 H1N1 119(2) .
H1N2 N1 H1N1 106.4(15) .
C11 N1 H1N3 106(2) .
H1N2 N1 H1N3 106.5(15) .
H1N1 N1 H1N3 104.5(15) .
C2' C1 C6 112.0(15) .
C2' C1 C6' 121.5(13) .
C6 C1 C2 116.4(10) .
C6' C1 C2 111.8(11) .
C2' C1 S1 117.5(11) .
C6 C1 S1 124.4(8) .
C6' C1 S1 121.0(9) .
C2 C1 S1 119.1(6) .
C3' C4 C5 107.6(14) .
C3' C4 C5' 114.5(14) .
C5 C4 C3 117.3(9) .
C5' C4 C3 112.0(12) .
C3' C4 C4 121.6(10) 2_565
C5 C4 C4 124.8(7) 2_565
C5' C4 C4 123.8(10) 2_565
C3 C4 C4 117.9(6) 2_565
C3 C2 C1 122.9(11) .
C3 C2 H2A 118.5 .
C1 C2 H2A 118.5 .
C2 C3 C4 119.3(12) .
C2 C3 H3A 120.3 .
C4 C3 H3A 120.3 .
C4 C5 C6 122.8(13) .
C4 C5 H5A 118.6 .
C6 C5 H5A 118.6 .
C1 C6 C5 121.2(14) .
C1 C6 H6A 119.4 .
C5 C6 H6A 119.4 .
C1 C2' C3' 117(2) .
C1 C2' H2'A 121.4 .
C3' C2' H2'A 121.4 .
C4 C3' C2' 125.1(19) .
C4 C3' H3'A 117.4 .
C2' C3' H3'A 117.4 .
C4 C5' C6' 125.5(16) .
C4 C5' H5'A 117.3 .
C6' C5' H5'A 117.3 .
C1 C6' C5' 116.0(15) .
C1 C6' H6'A 122.0 .
C5' C6' H6'A 122.0 .
O4 C7 C8 104.4(8) .
O4 C7 H7A 110.9 .
C8 C7 H7A 110.9 .
O4 C7 H7B 110.9 .
C8 C7 H7B 110.9 .
H7A C7 H7B 108.9 .
C9 C8 C7 115.6(10) .
C9 C8 H8A 108.4 .
C7 C8 H8A 108.4 .
C9 C8 H8B 108.4 .
C7 C8 H8B 108.4 .
H8A C8 H8B 107.4 .
C10 C9 C8 106.4(9) .
C10 C9 H9A 110.4 .
C8 C9 H9A 110.4 .
C10 C9 H9B 110.4 .
C8 C9 H9B 110.4 .
H9A C9 H9B 108.6 .
C9 C10 H10A 109.5 .
C9 C10 H10B 109.5 .
H10A C10 H10B 109.5 .
C9 C10 H10C 109.5 .
H10A C10 H10C 109.5 .
H10B C10 H10C 109.5 .
C9' C8' H8'A 108.9 .
C9' C8' H8'B 108.9 .
H8'A C8' H8'B 107.8 .
C8' C9' H9'A 108.1 .
C8' C9' H9'B 108.1 .
H9'A C9' H9'B 107.3 .
N1 C11 C18 107.9(3) .
N1 C11 C24 107.2(3) .
C18 C11 C24 112.6(3) .
N1 C11 C12 108.2(3) .
C18 C11 C12 111.2(3) .
C24 C11 C12 109.6(3) .
C17 C12 C13 118.5(4) .
C17 C12 C11 120.5(4) .
C13 C12 C11 120.9(4) .
C12 C13 C14 120.2(6) .
C12 C13 H13A 119.9 .
C14 C13 H13A 119.9 .
C15 C14 C13 120.4(7) .
C15 C14 H14A 119.8 .
C13 C14 H14A 119.8 .
C16 C15 C14 119.8(5) .
C16 C15 H15A 120.1 .
C14 C15 H15A 120.1 .
C15 C16 C17 120.1(6) .
C15 C16 H16A 120.0 .
C17 C16 H16A 120.0 .
C12 C17 C16 120.9(5) .
C12 C17 H17A 119.5 .
C16 C17 H17A 119.5 .
C23 C18 C19 116.9(4) .
C23 C18 C11 122.0(4) .
C19 C18 C11 121.0(4) .
C18 C19 C20 120.0(5) .
C18 C19 H19A 120.0 .
C20 C19 H19A 120.0 .
C21 C20 C19 121.6(5) .
C21 C20 H20A 119.2 .
C19 C20 H20A 119.2 .
C22 C21 C20 119.1(5) .
C22 C21 H21A 120.4 .
C20 C21 H21A 120.4 .
C21 C22 C23 119.8(5) .
C21 C22 H22A 120.1 .
C23 C22 H22A 120.1 .
C18 C23 C22 122.5(5) .
C18 C23 H23A 118.7 .
C22 C23 H23A 118.7 .
C29 C24 C25 118.2(4) .
C29 C24 C11 122.9(4) .
C25 C24 C11 118.9(4) .
C24 C25 C26 120.5(5) .
C24 C25 H25A 119.8 .
C26 C25 H25A 119.8 .
C27 C26 C25 120.0(6) .
C27 C26 H26A 120.0 .
C25 C26 H26A 120.0 .
C26 C27 C28 121.0(6) .
C26 C27 H27A 119.5 .
C28 C27 H27A 119.5 .
C27 C28 C29 119.7(6) .
C27 C28 H28A 120.2 .
C29 C28 H28A 120.2 .
C24 C29 C28 120.6(5) .
C24 C29 H29A 119.7 .
C28 C29 H29A 119.7 .

loop_
_geom_bond_atom_site_label_1
_geom_bond_atom_site_label_2
_geom_bond_distance
_geom_bond_site_symmetry_2
S1 O2 1.445(3) .
S1 O3 1.449(3) .
S1 O1 1.451(3) .
S1 C1 1.773(3) .
O1W H1W 0.85(4) .
O4 C7 1.393(6) .
O4 H4O 0.85(4) .
N1 C11 1.504(5) .
N1 H1N2 0.86(4) .
N1 H1N1 0.86(4) .
N1 H1N3 0.86(4) .
C1 C2' 1.27(3) .
C1 C6 1.303(12) .
C1 C6' 1.386(9) .
C1 C2 1.392(15) .
C4 C3' 1.27(3) .
C4 C5 1.30(2) .
C4 C5' 1.32(2) .
C4 C3 1.397(18) .
C4 C4 1.490(6) 2_565
C2 C3 1.34(2) .
C2 H2A 0.9300 .
C3 H3A 0.9300 .
C5 C6 1.40(3) .
C5 H5A 0.9300 .
C6 H6A 0.9300 .
C2' C3' 1.47(3) .
C2' H2'A 0.9300 .
C3' H3'A 0.9300 .
C5' C6' 1.40(3) .
C5' H5'A 0.9300 .
C6' H6'A 0.9300 .
C7 C8 1.501(9) .
C7 H7A 0.9700 .
C7 H7B 0.9700 .
C8 C9 1.493(9) .
C8 H8A 0.9700 .
C8 H8B 0.9700 .
C9 C10 1.492(9) .
C9 H9A 0.9700 .
C9 H9B 0.9700 .
C10 H10A 0.9600 .
C10 H10B 0.9600 .
C10 H10C 0.9600 .
C8' C9' 1.440(9) .
C8' H8'A 0.9700 .
C8' H8'B 0.9700 .
C9' H9'A 0.9700 .
C9' H9'B 0.9700 .
C11 C18 1.532(5) .
C11 C24 1.538(6) .
C11 C12 1.544(5) .
C12 C17 1.353(6) .
C12 C13 1.370(7) .
C13 C14 1.387(7) .
C13 H13A 0.9300 .
C14 C15 1.352(9) .
C14 H14A 0.9300 .
C15 C16 1.344(8) .
C15 H15A 0.9300 .
C16 C17 1.392(7) .
C16 H16A 0.9300 .
C17 H17A 0.9300 .
C18 C23 1.374(6) .
C18 C19 1.378(5) .
C19 C20 1.388(6) .
C19 H19A 0.9300 .
C20 C21 1.355(7) .
C20 H20A 0.9300 .
C21 C22 1.350(7) .
C21 H21A 0.9300 .
C22 C23 1.378(7) .
C22 H22A 0.9300 .
C23 H23A 0.9300 .
C24 C29 1.378(6) .
C24 C25 1.387(6) .
C25 C26 1.389(7) .
C25 H25A 0.9300 .
C26 C27 1.348(8) .
C26 H26A 0.9300 .
C27 C28 1.358(8) .
C27 H27A 0.9300 .
C28 C29 1.392(7) .
C28 H28A 0.9300 .
C29 H29A 0.9300 .

loop_
_geom_hbond_atom_site_label_D
_geom_hbond_atom_site_label_H
_geom_hbond_atom_site_label_A
_geom_hbond_distance_DH
_geom_hbond_distance_HA
_geom_hbond_distance_DA
_geom_hbond_angle_DHA
_geom_hbond_site_symmetry_A
O1W H1W O2 0.85(4) 1.934(16) 2.769(4) 167(5) .
O4 H4O O1W 0.85(4) 2.03(3) 2.793(4) 150(6) .
N1 H1N2 O4 0.86(4) 1.965(10) 2.829(4) 177(4) 1_554
N1 H1N1 O1 0.86(4) 1.955(11) 2.823(4) 173(3) 2
N1 H1N3 O3 0.86(4) 1.939(14) 2.799(4) 168(3) .

loop_
_geom_torsion_atom_site_label_1
_geom_torsion_atom_site_label_2
_geom_torsion_atom_site_label_3
_geom_torsion_atom_site_label_4
_geom_torsion
_geom_torsion_site_symmetry_1
O2 S1 C1 C2' 80.6(14) .
O3 S1 C1 C2' -39.5(14) .
O1 S1 C1 C2' -158.7(14) .
O2 S1 C1 C6 -129.2(10) .
O3 S1 C1 C6 110.7(10) .
O1 S1 C1 C6 -8.6(10) .
O2 S1 C1 C6' -97.6(10) .
O3 S1 C1 C6' 142.4(10) .
O1 S1 C1 C6' 23.1(10) .
O2 S1 C1 C2 48.8(10) .
O3 S1 C1 C2 -71.3(10) .
O1 S1 C1 C2 169.4(10) .
C2' C1 C2 C3 87(4) .
C6 C1 C2 C3 0(3) .
C6' C1 C2 C3 -29(3) .
S1 C1 C2 C3 -178.4(16) .
C1 C2 C3 C4 0(3) .
C3' C4 C3 C2 -76(3) .
C5 C4 C3 C2 1(3) .
C5' C4 C3 C2 26(3) .
C4 C4 C3 C2 178.9(15) 2_565
C3' C4 C5 C6 27(3) .
C5' C4 C5 C6 -84(4) .
C3 C4 C5 C6 -2(3) .
C4 C4 C5 C6 -179.7(15) 2_565
C2' C1 C6 C5 -31(2) .
C6' C1 C6 C5 86(4) .
C2 C1 C6 C5 -1(2) .
S1 C1 C6 C5 177.5(15) .
C4 C5 C6 C1 2(3) .
C6 C1 C2' C3' 28(3) .
C6' C1 C2' C3' 0(3) .
C2 C1 C2' C3' -77(3) .
S1 C1 C2' C3' -177.8(18) .
C5 C4 C3' C2' -30(3) .
C5' C4 C3' C2' -6(4) .
C3 C4 C3' C2' 86(4) .
C4 C4 C3' C2' 177(2) 2_565
C1 C2' C3' C4 2(4) .
C3' C4 C5' C6' 8(3) .
C5 C4 C5' C6' 85(4) .
C3 C4 C5' C6' -23(3) .
C4 C4 C5' C6' -174.8(18) 2_565
C2' C1 C6' C5' 1(3) .
C6 C1 C6' C5' -75(4) .
C2 C1 C6' C5' 31(2) .
S1 C1 C6' C5' 179.3(15) .
C4 C5' C6' C1 -5(3) .
O4 C7 C8 C9 162.6(15) .
C7 C8 C9 C10 -178.3(15) .
N1 C11 C12 C17 36.2(5) .
C18 C11 C12 C17 -82.2(5) .
C24 C11 C12 C17 152.7(4) .
N1 C11 C12 C13 -146.1(4) .
C18 C11 C12 C13 95.5(5) .
C24 C11 C12 C13 -29.6(6) .
C17 C12 C13 C14 1.5(8) .
C11 C12 C13 C14 -176.3(6) .
C12 C13 C14 C15 -3.1(11) .
C13 C14 C15 C16 3.0(12) .
C14 C15 C16 C17 -1.4(10) .
C13 C12 C17 C16 0.1(7) .
C11 C12 C17 C16 177.9(5) .
C15 C16 C17 C12 -0.2(8) .
N1 C11 C18 C23 -151.2(4) .
C24 C11 C18 C23 90.7(5) .
C12 C11 C18 C23 -32.7(6) .
N1 C11 C18 C19 30.5(5) .
C24 C11 C18 C19 -87.6(5) .
C12 C11 C18 C19 149.0(4) .
C23 C18 C19 C20 0.5(7) .
C11 C18 C19 C20 178.9(5) .
C18 C19 C20 C21 -1.5(9) .
C19 C20 C21 C22 1.1(9) .
C20 C21 C22 C23 0.3(8) .
C19 C18 C23 C22 0.9(7) .
C11 C18 C23 C22 -177.5(5) .
C21 C22 C23 C18 -1.3(9) .
N1 C11 C24 C29 -127.1(4) .
C18 C11 C24 C29 -8.6(5) .
C12 C11 C24 C29 115.7(4) .
N1 C11 C24 C25 55.1(5) .
C18 C11 C24 C25 173.7(4) .
C12 C11 C24 C25 -62.0(5) .
C29 C24 C25 C26 -1.9(8) .
C11 C24 C25 C26 175.9(5) .
C24 C25 C26 C27 0.4(9) .
C25 C26 C27 C28 1.2(9) .
C26 C27 C28 C29 -1.4(9) .
C25 C24 C29 C28 1.8(7) .
C11 C24 C29 C28 -176.0(4) .
C27 C28 C29 C24 -0.2(8) .
